data_7235541
loop_
_publ_author_name
'Puttreddy, Rakesh'
'Cottam, Justine R. A.'
'Steel, Peter J.'

_publ_section_title
;
 Anion dependent silver(i) complexes of pyrazine mono-N-oxide
;
_journal_issue 43
_journal_name_full 'RSC Adv.'
_journal_page_first 22449
_journal_paper_doi 10.1039/C4RA01336K
_journal_volume 4
_journal_year 2014
_chemical_formula_sum 'C8 H8 Ag F6 N4 O2 P'
_chemical_formula_weight 445.02
_chemical_name_common 2
_space_group_crystal_system monoclinic
_space_group_IT_number 14
_space_group_name_Hall '-P 2ybc'
_space_group_name_H-M_alt 'P 1 21/c 1'
_atom_sites_solution_hydrogens geom
_audit_creation_method SHELXL-2013
_cell_angle_alpha 90
_cell_angle_beta 103.593(4)
_cell_angle_gamma 90
_cell_formula_units_Z 4
_cell_length_a 10.2884(5)
_cell_length_b 12.7097(4)
_cell_length_c 10.3360(4)
_cell_measurement_temperature 120(2)
_cell_volume 1313.70(9)
_computing_structure_refinement 'SHELXL-2013 (Sheldrick, 2013)'
_diffrn_ambient_temperature 120(2)
_diffrn_measured_fraction_theta_full 0.999
_diffrn_measured_fraction_theta_max 0.999
_diffrn_radiation_type MoK\a
_diffrn_radiation_wavelength 0.71073
_diffrn_reflns_av_R_equivalents 0.0213
_diffrn_reflns_av_unetI/netI 0.0165
_diffrn_reflns_Laue_measured_fraction_full 0.999
_diffrn_reflns_Laue_measured_fraction_max 0.999
_diffrn_reflns_limit_h_max 13
_diffrn_reflns_limit_h_min -13
_diffrn_reflns_limit_k_max 16
_diffrn_reflns_limit_k_min -16
_diffrn_reflns_limit_l_max 13
_diffrn_reflns_limit_l_min -13
_diffrn_reflns_number 13012
_diffrn_reflns_point_group_measured_fraction_full 0.999
_diffrn_reflns_point_group_measured_fraction_max 0.999
_diffrn_reflns_theta_full 26.000
_diffrn_reflns_theta_max 27.496
_diffrn_reflns_theta_min 2.981
_exptl_absorpt_coefficient_mu 1.741
_exptl_absorpt_correction_T_max 0.933
_exptl_absorpt_correction_T_min 0.713
_exptl_absorpt_correction_type multi-scan
_exptl_absorpt_process_details sadabs
_exptl_crystal_density_diffrn 2.250
_exptl_crystal_F_000 864
_exptl_crystal_size_max 0.200
_exptl_crystal_size_mid 0.190
_exptl_crystal_size_min 0.040
_refine_diff_density_max 0.477
_refine_diff_density_min -0.310
_refine_diff_density_rms 0.063
_refine_ls_extinction_method none
_refine_ls_goodness_of_fit_ref 1.075
_refine_ls_hydrogen_treatment constr
_refine_ls_matrix_type full
_refine_ls_number_parameters 254
_refine_ls_number_reflns 3022
_refine_ls_number_restraints 0
_refine_ls_restrained_S_all 1.075
_refine_ls_R_factor_all 0.0209
_refine_ls_R_factor_gt 0.0184
_refine_ls_shift/su_max 0.002
_refine_ls_shift/su_mean 0.000
_refine_ls_structure_factor_coef Fsqd
_refine_ls_weighting_details 'w=1/[\s^2^(Fo^2^)+(0.0195P)^2^+0.9497P] where P=(Fo^2^+2Fc^2^)/3'
_refine_ls_weighting_scheme calc
_refine_ls_wR_factor_gt 0.0442
_refine_ls_wR_factor_ref 0.0455
_reflns_Friedel_coverage 0.000
_reflns_number_gt 2796
_reflns_number_total 3022
_reflns_threshold_expression 'I > 2\s(I)'
_cod_data_source_file c4ra01336k1.cif
_cod_data_source_block 3rpu198-1
_cod_original_sg_symbol_H-M 'P 21/c'
_cod_database_code 7235541
_shelx_space_group_comment
;
The symmetry employed for this shelxl refinement is uniquely defined
by the following loop, which should always be used as a source of
symmetry information in preference to the above space-group names.
They are only intended as comments.
;
_shelx_estimated_absorpt_t_min 0.722
_shelx_estimated_absorpt_t_max 0.934

loop_
_space_group_symop_operation_xyz
'x, y, z'
'-x, y+1/2, -z+1/2'
'-x, -y, -z'
'x, -y-1/2, z-1/2'

loop_
_atom_site_label
_atom_site_type_symbol
_atom_site_fract_x
_atom_site_fract_y
_atom_site_fract_z
_atom_site_U_iso_or_equiv
_atom_site_adp_type
_atom_site_occupancy
_atom_site_site_symmetry_order
_atom_site_calc_flag
_atom_site_refinement_flags_posn
_atom_site_refinement_flags_adp
_atom_site_refinement_flags_occupancy
_atom_site_disorder_assembly
_atom_site_disorder_group
Ag1 Ag 0.18438(2) 0.53333(2) 0.47382(2) 0.02019(5) Uani 1 1 d . . . . .
O1 O -0.02966(14) 0.44540(10) 0.36056(13) 0.0218(3) Uani 1 1 d . . . . .
O2 O 0.63718(15) 0.25186(11) 0.81313(15) 0.0312(3) Uani 1 1 d . . . . .
N1 N -0.05046(14) 0.36012(11) 0.28877(14) 0.0155(3) Uani 1 1 d . . . . .
N2 N -0.11080(14) 0.17946(11) 0.13712(14) 0.0161(3) Uani 1 1 d . . . . .
N3 N 0.34302(15) 0.43368(12) 0.58903(15) 0.0185(3) Uani 1 1 d . . . . .
N4 N 0.54474(15) 0.30953(12) 0.74301(16) 0.0212(3) Uani 1 1 d . . . . .
F1 F 0.2760(2) 0.1790(2) 0.5218(3) 0.0584(11) Uani 0.678(5) 1 d . . P A 1
F2 F 0.2625(3) -0.0068(2) 0.7219(3) 0.0543(9) Uani 0.678(5) 1 d . . P A 1
F3 F 0.31912(19) 0.0054(2) 0.5269(2) 0.0388(8) Uani 0.678(5) 1 d . . P A 1
F4 F 0.2184(2) 0.1664(2) 0.7165(3) 0.0555(12) Uani 0.678(5) 1 d . . P A 1
F5 F 0.1050(8) 0.0715(6) 0.5451(10) 0.0315(13) Uani 0.678(5) 1 d . . P A 1
F6 F 0.4160(9) 0.1033(7) 0.7037(7) 0.0303(13) Uani 0.678(5) 1 d . . P A 1
F1' F 0.2298(5) 0.2120(3) 0.6202(6) 0.052(2) Uani 0.322(5) 1 d . . P A 2
F2' F 0.2694(6) -0.0333(3) 0.6206(10) 0.076(4) Uani 0.322(5) 1 d . . P A 2
F3' F 0.2749(7) 0.0980(7) 0.4769(5) 0.076(3) Uani 0.322(5) 1 d . . P A 2
F4' F 0.2162(5) 0.0858(7) 0.7618(4) 0.063(2) Uani 0.322(5) 1 d . . P A 2
F5' F 0.1246(19) 0.0564(16) 0.557(2) 0.049(4) Uani 0.322(5) 1 d . . P A 2
F6' F 0.412(2) 0.1138(16) 0.6729(16) 0.047(4) Uani 0.322(5) 1 d . . P A 2
P1 P 0.26325(5) 0.08686(4) 0.62170(5) 0.01900(10) Uani 1 1 d . . . . .
C1 C -0.00323(17) 0.26575(14) 0.33929(17) 0.0173(3) Uani 1 1 d . . . . .
H1 H 0.0517 0.2608 0.4269 0.021 Uiso 1 1 calc R U . . .
C2 C -0.03561(18) 0.17697(13) 0.26239(18) 0.0178(3) Uani 1 1 d . . . . .
H2 H -0.0034 0.1109 0.2995 0.021 Uiso 1 1 calc R U . . .
C3 C -0.15089(17) 0.27455(14) 0.08819(17) 0.0172(3) Uani 1 1 d . . . . .
H3 H -0.2016 0.2796 -0.0012 0.021 Uiso 1 1 calc R U . . .
C4 C -0.12195(18) 0.36505(14) 0.16140(17) 0.0180(3) Uani 1 1 d . . . . .
H4 H -0.1521 0.4311 0.1226 0.022 Uiso 1 1 calc R U . . .
C5 C 0.43225(18) 0.38256(14) 0.53639(18) 0.0196(3) Uani 1 1 d . . . . .
H5 H 0.4257 0.3891 0.4435 0.024 Uiso 1 1 calc R U . . .
C6 C 0.53239(19) 0.32139(15) 0.60985(19) 0.0221(4) Uani 1 1 d . . . . .
H6 H 0.5934 0.2871 0.5677 0.027 Uiso 1 1 calc R U . . .
C7 C 0.4558(2) 0.36072(15) 0.79873(19) 0.0243(4) Uani 1 1 d . . . . .
H7 H 0.4615 0.3548 0.8915 0.029 Uiso 1 1 calc R U . . .
C8 C 0.3576(2) 0.42094(15) 0.72047(19) 0.0241(4) Uani 1 1 d . . . . .
H8 H 0.2963 0.4557 0.7617 0.029 Uiso 1 1 calc R U . . .

loop_
_atom_site_aniso_label
_atom_site_aniso_U_11
_atom_site_aniso_U_22
_atom_site_aniso_U_33
_atom_site_aniso_U_23
_atom_site_aniso_U_13
_atom_site_aniso_U_12
Ag1 0.02177(8) 0.01734(8) 0.01929(8) 0.00366(5) 0.00047(5) 0.00443(5)
O1 0.0258(7) 0.0161(6) 0.0233(7) -0.0081(5) 0.0054(5) -0.0044(5)
O2 0.0248(7) 0.0274(7) 0.0319(8) 0.0042(6) -0.0125(6) 0.0050(6)
N1 0.0154(7) 0.0150(7) 0.0167(7) -0.0031(5) 0.0045(6) -0.0039(5)
N2 0.0165(7) 0.0158(7) 0.0157(7) -0.0026(5) 0.0030(6) -0.0023(5)
N3 0.0192(7) 0.0152(7) 0.0192(8) 0.0024(6) 0.0004(6) 0.0001(6)
N4 0.0181(7) 0.0171(7) 0.0232(8) 0.0012(6) -0.0058(6) -0.0027(6)
F1 0.0402(13) 0.0504(18) 0.081(2) 0.0439(18) 0.0075(13) -0.0007(11)
F2 0.0606(16) 0.0573(18) 0.0509(17) 0.0325(15) 0.0246(13) 0.0044(13)
F3 0.0238(10) 0.0592(17) 0.0322(12) -0.0279(11) 0.0040(8) 0.0000(9)
F4 0.0334(12) 0.060(2) 0.072(2) -0.046(2) 0.0103(12) 0.0026(12)
F5 0.017(3) 0.0305(19) 0.0391(18) 0.0016(15) -0.0103(17) -0.007(2)
F6 0.0215(17) 0.038(3) 0.0274(18) -0.0096(18) -0.0020(15) 0.0012(16)
F1' 0.052(3) 0.018(2) 0.069(5) -0.007(2) -0.020(3) -0.0026(19)
F2' 0.039(3) 0.013(2) 0.142(9) -0.005(3) -0.044(4) 0.0047(19)
F3' 0.083(4) 0.130(8) 0.026(3) -0.022(3) 0.035(3) -0.052(5)
F4' 0.046(3) 0.126(7) 0.020(2) 0.012(3) 0.011(2) -0.006(3)
F5' 0.014(4) 0.058(8) 0.068(10) -0.029(6) -0.003(5) 0.009(4)
F6' 0.029(4) 0.023(3) 0.073(10) 0.005(6) -0.018(6) -0.005(2)
P1 0.0220(2) 0.0173(2) 0.0166(2) -0.00158(17) 0.00252(18) -0.00463(17)
C1 0.0155(8) 0.0209(8) 0.0140(8) 0.0012(6) 0.0006(6) 0.0006(6)
C2 0.0184(8) 0.0151(8) 0.0189(8) 0.0017(6) 0.0024(7) 0.0020(6)
C3 0.0167(8) 0.0195(8) 0.0144(8) 0.0013(6) 0.0016(6) -0.0013(6)
C4 0.0200(9) 0.0161(8) 0.0169(8) 0.0035(6) 0.0021(7) 0.0000(6)
C5 0.0200(9) 0.0189(8) 0.0184(9) 0.0006(7) 0.0014(7) -0.0021(7)
C6 0.0182(9) 0.0231(9) 0.0230(9) -0.0015(7) 0.0007(7) 0.0009(7)
C7 0.0261(10) 0.0268(10) 0.0182(9) 0.0032(7) 0.0019(8) -0.0001(8)
C8 0.0250(10) 0.0263(10) 0.0213(9) 0.0024(7) 0.0060(8) 0.0040(8)

loop_
_atom_type_symbol
_atom_type_description
_atom_type_scat_dispersion_real
_atom_type_scat_dispersion_imag
_atom_type_scat_source
C C 0.0033 0.0016 'International Tables Vol C Tables 4.2.6.8 and 6.1.1.4'
H H 0.0000 0.0000 'International Tables Vol C Tables 4.2.6.8 and 6.1.1.4'
Ag Ag -0.8971 1.1015 'International Tables Vol C Tables 4.2.6.8 and 6.1.1.4'
F F 0.0171 0.0103 'International Tables Vol C Tables 4.2.6.8 and 6.1.1.4'
N N 0.0061 0.0033 'International Tables Vol C Tables 4.2.6.8 and 6.1.1.4'
O O 0.0106 0.0060 'International Tables Vol C Tables 4.2.6.8 and 6.1.1.4'
P P 0.1023 0.0942 'International Tables Vol C Tables 4.2.6.8 and 6.1.1.4'

loop_
_geom_angle_atom_site_label_1
_geom_angle_atom_site_label_2
_geom_angle_atom_site_label_3
_geom_angle
_geom_angle_site_symmetry_1
_geom_angle_site_symmetry_3
N3 Ag1 N2 152.49(6) . 2
N3 Ag1 O1 117.31(5) . .
N2 Ag1 O1 88.64(5) 2 .
N1 O1 Ag1 130.32(10) . .
O1 N1 C4 119.72(15) . .
O1 N1 C1 121.48(15) . .
C4 N1 C1 118.79(15) . .
C3 N2 C2 116.25(15) . .
C3 N2 Ag1 121.55(12) . 2_545
C2 N2 Ag1 121.82(12) . 2_545
C5 N3 C8 115.36(16) . .
C5 N3 Ag1 123.72(12) . .
C8 N3 Ag1 120.92(12) . .
O2 N4 C7 121.27(16) . .
O2 N4 C6 121.06(16) . .
C7 N4 C6 117.67(16) . .
F5' P1 F2' 76.8(8) . .
F5' P1 F3' 82.5(9) . .
F2' P1 F3' 94.1(5) . .
F5' P1 F6' 172.6(11) . .
F2' P1 F6' 100.6(8) . .
F3' P1 F6' 90.8(6) . .
F4 P1 F2 91.64(19) . .
F4 P1 F1 90.7(2) . .
F2 P1 F1 175.51(14) . .
F4 P1 F6 88.9(3) . .
F2 P1 F6 84.7(3) . .
F1 P1 F6 91.5(3) . .
F4 P1 F3 176.64(11) . .
F2 P1 F3 88.43(16) . .
F1 P1 F3 89.01(17) . .
F6 P1 F3 87.7(3) . .
F5' P1 F1' 94.1(8) . .
F2' P1 F1' 170.3(3) . .
F3' P1 F1' 88.0(4) . .
F6' P1 F1' 88.7(8) . .
F5' P1 F4' 86.9(9) . .
F2' P1 F4' 91.2(5) . .
F3' P1 F4' 166.7(4) . .
F6' P1 F4' 100.2(6) . .
F1' P1 F4' 84.8(4) . .
F4 P1 F5 88.5(4) . .
F2 P1 F5 94.0(3) . .
F1 P1 F5 89.9(3) . .
F6 P1 F5 177.1(4) . .
F3 P1 F5 94.8(4) . .
N1 C1 C2 119.24(16) . .
N1 C1 H1 120.4 . .
C2 C1 H1 120.4 . .
N2 C2 C1 122.96(16) . .
N2 C2 H2 118.5 . .
C1 C2 H2 118.5 . .
N2 C3 C4 122.81(16) . .
N2 C3 H3 118.6 . .
C4 C3 H3 118.6 . .
N1 C4 C3 119.83(16) . .
N1 C4 H4 120.1 . .
C3 C4 H4 120.1 . .
N3 C5 C6 123.24(17) . .
N3 C5 H5 118.4 . .
C6 C5 H5 118.4 . .
N4 C6 C5 120.21(17) . .
N4 C6 H6 119.9 . .
C5 C6 H6 119.9 . .
N4 C7 C8 119.64(17) . .
N4 C7 H7 120.2 . .
C8 C7 H7 120.2 . .
N3 C8 C7 123.88(18) . .
N3 C8 H8 118.1 . .
C7 C8 H8 118.1 . .

loop_
_geom_bond_atom_site_label_1
_geom_bond_atom_site_label_2
_geom_bond_distance
_geom_bond_site_symmetry_2
Ag1 N3 2.1846(15) .
Ag1 N2 2.2202(14) 2
Ag1 O1 2.5015(13) .
O1 N1 1.3024(18) .
O2 N4 1.282(2) .
N1 C4 1.350(2) .
N1 C1 1.352(2) .
N2 C3 1.337(2) .
N2 C2 1.344(2) .
N2 Ag1 2.2201(14) 2_545
N3 C5 1.340(2) .
N3 C8 1.341(2) .
N4 C7 1.357(3) .
N4 C6 1.360(2) .
F1 P1 1.587(2) .
F2 P1 1.579(2) .
F3 P1 1.6206(19) .
F4 P1 1.552(2) .
F5 P1 1.646(8) .
F6 P1 1.614(9) .
F1' P1 1.626(4) .
F2' P1 1.529(4) .
F3' P1 1.536(5) .
F4' P1 1.631(4) .
F5' P1 1.48(2) .
F6' P1 1.54(2) .
C1 C2 1.375(2) .
C1 H1 0.9500 .
C2 H2 0.9500 .
C3 C4 1.371(2) .
C3 H3 0.9500 .
C4 H4 0.9500 .
C5 C6 1.369(3) .
C5 H5 0.9500 .
C6 H6 0.9500 .
C7 C8 1.369(3) .
C7 H7 0.9500 .
C8 H8 0.9500 .
